data_1503494
loop_
_publ_author_name
'Hong, Bor-Cherng'
'Dange, Nitin S.'
'Ding, Chun-Feng'
'Liao, Ju-Hsiou'

_publ_section_title
;
 Organocatalytic Michael-Knoevenagel-hetero-Diels-Alder reactions: an
 efficient asymmetric one-pot strategy to isochromene pyrimidinedione
 derivatives.
;
_journal_issue 2
_journal_name_full 'Organic letters'
_journal_page_first 448
_journal_page_last 451
_journal_paper_doi 10.1021/ol202877m
_journal_volume 14
_journal_year 2012
_chemical_absolute_configuration unk
_chemical_formula_sum 'C25 H27 N3 O4'
_chemical_formula_weight 433.50
_chemical_name_systematic
; 
 ? 
;
_space_group_IT_number 19
_symmetry_cell_setting orthorhombic
_symmetry_space_group_name_Hall 'P 2ac 2ab'
_symmetry_space_group_name_H-M 'P 21 21 21'
_atom_sites_solution_hydrogens geom
_atom_sites_solution_primary direct
_atom_sites_solution_secondary difmap
_audit_creation_method SHELXL-97
_cell_angle_alpha 90.00
_cell_angle_beta 90.00
_cell_angle_gamma 90.00
_cell_formula_units_Z 4
_cell_length_a 6.1676(9)
_cell_length_b 13.819(2)
_cell_length_c 26.298(4)
_cell_measurement_reflns_used 960
_cell_measurement_temperature 295(2)
_cell_measurement_theta_max 23.529
_cell_measurement_theta_min -23.529
_cell_volume 2241.4(6)
_computing_cell_refinement 'BRUKER SMART'
_computing_data_collection 'BRUKER SMART'
_computing_data_reduction 'BRUKER SAINT'
_computing_molecular_graphics Ortep-3
_computing_publication_material 'Wingx publication routines (Farrugia, 1999)'
_computing_structure_refinement 'SHELXL-97 (Sheldrick, 1997)'
_computing_structure_solution 'SHELXS-97 (Sheldrick, 1990)'
_diffrn_ambient_temperature 295(2)
_diffrn_measured_fraction_theta_full 0.979
_diffrn_measured_fraction_theta_max 0.979
_diffrn_measurement_device_type 'Bruker Smart Apex'
_diffrn_measurement_method 'phi-omega scan'
_diffrn_radiation_monochromator graphite
_diffrn_radiation_source 'fine-focus sealed tube'
_diffrn_radiation_type MoK\a
_diffrn_radiation_wavelength 0.71073
_diffrn_reflns_av_R_equivalents 0.0622
_diffrn_reflns_av_sigmaI/netI 0.0613
_diffrn_reflns_limit_h_max 8
_diffrn_reflns_limit_h_min -8
_diffrn_reflns_limit_k_max 17
_diffrn_reflns_limit_k_min -17
_diffrn_reflns_limit_l_max 33
_diffrn_reflns_limit_l_min -33
_diffrn_reflns_number 26076
_diffrn_reflns_theta_full 28.28
_diffrn_reflns_theta_max 28.28
_diffrn_reflns_theta_min 1.55
_diffrn_standards_decay_% 0
_exptl_absorpt_coefficient_mu 0.088
_exptl_absorpt_correction_T_max 0.9980
_exptl_absorpt_correction_T_min 0.9890
_exptl_absorpt_correction_type empirical
_exptl_absorpt_process_details SADABS
_exptl_crystal_colour colorless
_exptl_crystal_density_diffrn 1.285
_exptl_crystal_density_method 'not measured'
_exptl_crystal_description rod
_exptl_crystal_F_000 920
_exptl_crystal_size_max 0.13
_exptl_crystal_size_mid 0.06
_exptl_crystal_size_min 0.02
_refine_diff_density_max 0.328
_refine_diff_density_min -0.215
_refine_diff_density_rms 0.094
_refine_ls_abs_structure_details 'Flack H D (1983), Acta Cryst. A39, 876-881'
_refine_ls_abs_structure_Flack 0.6(18)
_refine_ls_extinction_method none
_refine_ls_goodness_of_fit_ref 1.028
_refine_ls_hydrogen_treatment mixed
_refine_ls_matrix_type full
_refine_ls_number_parameters 327
_refine_ls_number_reflns 5354
_refine_ls_number_restraints 0
_refine_ls_restrained_S_all 1.028
_refine_ls_R_factor_all 0.1173
_refine_ls_R_factor_gt 0.0561
_refine_ls_shift/su_max 0.000
_refine_ls_shift/su_mean 0.000
_refine_ls_structure_factor_coef Fsqd
_refine_ls_weighting_details 'calc w=1/[\s^2^(Fo^2^)+(0.0756P)^2^+0.0000P] where P=(Fo^2^+2Fc^2^)/3'
_refine_ls_weighting_scheme calc
_refine_ls_wR_factor_gt 0.1179
_refine_ls_wR_factor_ref 0.1533
_reflns_number_gt 3224
_reflns_number_total 5354
_reflns_threshold_expression >2sigma(I)
_cod_data_source_file ol202877m_si_003.cif
_cod_data_source_block dcf010227
_cod_depositor_comments
;
The following automatic conversions were performed:

'_symmetry_cell_setting' value 'Orthorhombic' changed to
'orthorhombic' according to
/home/saulius/struct/CIF-dictionaries/cif_core.dic dictionary named
'cif_core.dic' version 2.4.1 from
2010-06-29.

'_exptl_absorpt_correction_type' value 'Empirical'
changed to 'empirical' according to
/home/saulius/struct/CIF-dictionaries/cif_core.dic dictionary named
'cif_core.dic' version 2.4.1 from 2010-06-29.

Automatic conversion script
Id: cif_fix_values 1715 2011-07-08 13:25:40Z adriana 
;
_cod_database_code 1503494

loop_
_symmetry_equiv_pos_as_xyz
'x, y, z'
'-x+1/2, -y, z+1/2'
'-x, y+1/2, -z+1/2'
'x+1/2, -y+1/2, -z'

loop_
_atom_site_label
_atom_site_type_symbol
_atom_site_fract_x
_atom_site_fract_y
_atom_site_fract_z
_atom_site_U_iso_or_equiv
_atom_site_adp_type
_atom_site_occupancy
_atom_site_symmetry_multiplicity
_atom_site_calc_flag
_atom_site_refinement_flags
O1 O 0.7509(3) 0.62284(15) 0.19686(7) 0.0510(5) Uani 1 1 d .
O2 O 0.2336(3) 0.87227(16) 0.18102(7) 0.0520(5) Uani 1 1 d .
O3 O 0.9516(5) 0.8586(2) -0.01749(9) 0.0872(8) Uani 1 1 d .
O4 O 1.2401(5) 0.9143(2) 0.01479(11) 0.1051(11) Uani 1 1 d .
N1 N 0.2708(4) 0.7886(2) 0.25502(9) 0.0575(7) Uani 1 1 d .
N2 N 0.5290(5) 0.66259(18) 0.26153(9) 0.0570(7) Uani 1 1 d .
N3 N 1.0612(5) 0.88076(19) 0.01875(10) 0.0548(7) Uani 1 1 d .
C1 C 0.4234(6) 0.7417(2) 0.28768(12) 0.0636(9) Uani 1 1 d .
H1A H 0.3492 0.7172 0.3175 0.076 Uiso 1 1 calc R
H1B H 0.5315 0.7881 0.2988 0.076 Uiso 1 1 calc R
C2 C 0.6056(5) 0.6872(2) 0.21471(10) 0.0441(7) Uani 1 1 d .
C3 C 0.8071(5) 0.6298(2) 0.14291(10) 0.0442(7) Uani 1 1 d .
C4 C 0.8438(5) 0.73655(19) 0.13081(11) 0.0400(6) Uani 1 1 d .
C5 C 0.9348(6) 0.7552(2) 0.07775(12) 0.0448(7) Uani 1 1 d .
C6 C 0.9730(5) 0.8631(2) 0.07148(10) 0.0422(7) Uani 1 1 d .
C7 C 0.7693(5) 0.9236(2) 0.07922(11) 0.0404(7) Uani 1 1 d .
C8 C 0.6733(6) 0.8999(2) 0.13175(11) 0.0421(7) Uani 1 1 d .
C9 C 0.6307(5) 0.79172(19) 0.13816(10) 0.0387(6) Uani 1 1 d .
C10 C 0.5342(5) 0.76591(19) 0.18883(10) 0.0418(7) Uani 1 1 d .
C11 C 0.3409(5) 0.8144(2) 0.20689(11) 0.0451(7) Uani 1 1 d .
C12 C 0.0898(6) 0.8374(3) 0.27793(14) 0.0740(11) Uani 1 1 d .
H12A H 0.1405 0.8931 0.2962 0.111 Uiso 1 1 calc R
H12B H 0.0176 0.7942 0.3010 0.111 Uiso 1 1 calc R
H12C H -0.0097 0.8575 0.2519 0.111 Uiso 1 1 calc R
C13 C 0.6331(9) 0.5908(3) 0.29230(14) 0.0990(16) Uani 1 1 d .
H13A H 0.6552 0.5332 0.2726 0.149 Uiso 1 1 calc R
H13B H 0.5433 0.5761 0.3211 0.149 Uiso 1 1 calc R
H13C H 0.7705 0.6149 0.3038 0.149 Uiso 1 1 calc R
C14 C 0.9991(5) 0.56407(19) 0.13573(10) 0.0449(7) Uani 1 1 d .
C15 C 1.1573(5) 0.5540(2) 0.17248(12) 0.0519(8) Uani 1 1 d .
H15 H 1.1472 0.5890 0.2026 0.062 Uiso 1 1 calc R
C16 C 1.3302(5) 0.4926(2) 0.16486(13) 0.0594(9) Uani 1 1 d .
H16 H 1.4340 0.4854 0.1902 0.071 Uiso 1 1 calc R
C17 C 1.3509(6) 0.4421(2) 0.12036(14) 0.0614(9) Uani 1 1 d .
H17 H 1.4685 0.4010 0.1154 0.074 Uiso 1 1 calc R
C18 C 1.1975(7) 0.4525(3) 0.08336(13) 0.0685(10) Uani 1 1 d .
H18 H 1.2123 0.4193 0.0528 0.082 Uiso 1 1 calc R
C19 C 1.0207(6) 0.5118(2) 0.09092(11) 0.0583(9) Uani 1 1 d .
H19 H 0.9151 0.5169 0.0658 0.070 Uiso 1 1 calc R
C20 C 0.7971(5) 1.0322(2) 0.07437(10) 0.0423(7) Uani 1 1 d .
C21 C 0.9795(6) 1.0800(3) 0.09129(14) 0.0669(10) Uani 1 1 d .
H21 H 1.0950 1.0448 0.1045 0.080 Uiso 1 1 calc R
C22 C 0.9927(7) 1.1808(3) 0.08881(16) 0.0826(12) Uani 1 1 d .
H22 H 1.1164 1.2123 0.1004 0.099 Uiso 1 1 calc R
C23 C 0.8251(8) 1.2329(3) 0.06948(15) 0.0763(12) Uani 1 1 d .
H23 H 0.8348 1.3000 0.0674 0.092 Uiso 1 1 calc R
C24 C 0.6435(8) 1.1868(3) 0.05319(14) 0.0725(11) Uani 1 1 d .
H24 H 0.5277 1.2224 0.0405 0.087 Uiso 1 1 calc R
C25 C 0.6305(6) 1.0876(2) 0.05550(12) 0.0593(9) Uani 1 1 d .
H25 H 0.5054 1.0571 0.0440 0.071 Uiso 1 1 calc R
H3 H 0.683(5) 0.6047(19) 0.1215(10) 0.038(7) Uiso 1 1 d .
H4 H 0.935(4) 0.7611(17) 0.1537(10) 0.030(7) Uiso 1 1 d .
H5A H 0.828(6) 0.729(3) 0.0512(14) 0.080(11) Uiso 1 1 d .
H5B H 1.058(4) 0.7219(18) 0.0734(9) 0.027(7) Uiso 1 1 d .
H6 H 1.091(4) 0.8881(18) 0.0915(9) 0.029(7) Uiso 1 1 d .
H7 H 0.673(5) 0.903(2) 0.0539(12) 0.060(10) Uiso 1 1 d .
H8A H 0.756(5) 0.919(2) 0.1554(10) 0.039(8) Uiso 1 1 d .
H8B H 0.527(5) 0.939(2) 0.1372(9) 0.043(7) Uiso 1 1 d .
H9 H 0.532(4) 0.7746(18) 0.1102(11) 0.038(7) Uiso 1 1 d .

loop_
_atom_site_aniso_label
_atom_site_aniso_U_11
_atom_site_aniso_U_22
_atom_site_aniso_U_33
_atom_site_aniso_U_23
_atom_site_aniso_U_13
_atom_site_aniso_U_12
O1 0.0596(12) 0.0442(11) 0.0493(11) 0.0103(9) 0.0092(10) 0.0034(11)
O2 0.0455(12) 0.0525(12) 0.0579(12) 0.0019(10) 0.0034(10) 0.0001(11)
O3 0.0906(19) 0.130(2) 0.0407(13) 0.0060(14) 0.0045(14) 0.0097(18)
O4 0.103(2) 0.123(3) 0.089(2) -0.0204(17) 0.0522(18) -0.055(2)
N1 0.0605(17) 0.0611(17) 0.0508(15) 0.0045(12) 0.0146(14) 0.0051(14)
N2 0.0717(18) 0.0541(16) 0.0453(14) 0.0114(12) 0.0105(13) -0.0008(14)
N3 0.0677(18) 0.0499(15) 0.0467(15) 0.0011(12) 0.0176(14) 0.0049(15)
C1 0.081(2) 0.067(2) 0.0427(17) 0.0023(15) 0.0121(18) 0.000(2)
C2 0.0430(16) 0.0434(16) 0.0460(16) -0.0001(13) 0.0056(13) -0.0072(14)
C3 0.0475(18) 0.0412(16) 0.0438(15) -0.0007(13) 0.0022(14) -0.0033(15)
C4 0.0443(16) 0.0353(14) 0.0404(15) -0.0032(12) 0.0003(14) -0.0040(14)
C5 0.0489(19) 0.0390(17) 0.0463(17) -0.0012(13) 0.0072(15) 0.0028(15)
C6 0.0469(17) 0.0459(17) 0.0337(14) 0.0005(12) 0.0044(13) -0.0034(15)
C7 0.0429(16) 0.0395(16) 0.0388(15) -0.0005(12) -0.0007(13) -0.0034(13)
C8 0.0478(18) 0.0369(16) 0.0415(17) -0.0004(12) 0.0003(15) -0.0007(14)
C9 0.0410(16) 0.0366(15) 0.0384(14) -0.0008(12) 0.0022(13) -0.0042(13)
C10 0.0455(16) 0.0380(15) 0.0419(15) 0.0000(12) 0.0032(13) -0.0047(13)
C11 0.0469(17) 0.0402(16) 0.0483(17) -0.0063(13) 0.0041(15) -0.0114(15)
C12 0.067(2) 0.084(3) 0.072(2) -0.0016(19) 0.026(2) 0.006(2)
C13 0.156(4) 0.083(3) 0.058(2) 0.0299(19) 0.018(3) 0.032(3)
C14 0.0539(18) 0.0300(14) 0.0507(17) 0.0044(12) 0.0033(15) -0.0031(13)
C15 0.0505(18) 0.0441(17) 0.0611(19) -0.0054(14) -0.0034(16) -0.0049(16)
C16 0.0475(19) 0.054(2) 0.077(2) 0.0046(17) -0.0063(17) -0.0023(17)
C17 0.058(2) 0.0448(18) 0.081(2) 0.0069(17) 0.0139(19) 0.0104(17)
C18 0.090(3) 0.056(2) 0.060(2) -0.0042(16) 0.011(2) 0.016(2)
C19 0.080(2) 0.0475(18) 0.0472(17) 0.0003(14) -0.0068(16) 0.0090(18)
C20 0.0549(19) 0.0386(15) 0.0334(13) -0.0007(12) 0.0062(13) -0.0036(14)
C21 0.059(2) 0.050(2) 0.092(3) -0.0039(17) 0.003(2) -0.0055(18)
C22 0.084(3) 0.055(2) 0.108(3) -0.017(2) 0.014(3) -0.021(2)
C23 0.107(3) 0.042(2) 0.080(3) 0.0060(17) 0.028(3) 0.003(2)
C24 0.094(3) 0.055(2) 0.069(2) 0.0061(18) -0.002(2) 0.016(2)
C25 0.072(2) 0.0476(19) 0.058(2) 0.0045(15) -0.0051(18) 0.0028(18)

loop_
_atom_type_symbol
_atom_type_description
_atom_type_scat_dispersion_real
_atom_type_scat_dispersion_imag
_atom_type_scat_source
C C 0.0033 0.0016 'International Tables Vol C Tables 4.2.6.8 and 6.1.1.4'
H H 0.0000 0.0000 'International Tables Vol C Tables 4.2.6.8 and 6.1.1.4'
N N 0.0061 0.0033 'International Tables Vol C Tables 4.2.6.8 and 6.1.1.4'
O O 0.0106 0.0060 'International Tables Vol C Tables 4.2.6.8 and 6.1.1.4'

loop_
_geom_angle_atom_site_label_1
_geom_angle_atom_site_label_2
_geom_angle_atom_site_label_3
_geom_angle
C2 O1 C3 116.9(2)
C11 N1 C1 117.4(3)
C11 N1 C12 120.4(3)
C1 N1 C12 118.2(3)
C2 N2 C13 121.9(3)
C2 N2 C1 113.4(2)
C13 N2 C1 117.2(3)
O4 N3 O3 122.9(3)
O4 N3 C6 118.2(3)
O3 N3 C6 118.8(3)
N1 C1 N2 110.7(3)
N1 C1 H1A 109.5
N2 C1 H1A 109.5
N1 C1 H1B 109.5
N2 C1 H1B 109.5
H1A C1 H1B 108.1
O1 C2 C10 124.8(3)
O1 C2 N2 112.4(3)
C10 C2 N2 122.8(3)
O1 C3 C14 105.6(2)
O1 C3 C4 107.5(2)
C14 C3 C4 116.1(2)
O1 C3 H3 109.9(15)
C14 C3 H3 108.5(15)
C4 C3 H3 109.1(15)
C5 C4 C3 114.1(2)
C5 C4 C9 110.3(2)
C3 C4 C9 109.1(2)
C5 C4 H4 108.7(16)
C3 C4 H4 108.7(16)
C9 C4 H4 105.5(16)
C6 C5 C4 108.8(2)
C6 C5 H5A 112(2)
C4 C5 H5A 109(2)
C6 C5 H5B 111.1(16)
C4 C5 H5B 109.9(16)
H5A C5 H5B 106(2)
N3 C6 C5 108.4(2)
N3 C6 C7 109.3(2)
C5 C6 C7 113.4(3)
N3 C6 H6 100.0(14)
C5 C6 H6 114.3(15)
C7 C6 H6 110.6(14)
C20 C7 C6 116.1(2)
C20 C7 C8 109.3(2)
C6 C7 C8 108.7(2)
C20 C7 H7 108.6(19)
C6 C7 H7 104.9(19)
C8 C7 H7 109.0(19)
C9 C8 C7 111.9(2)
C9 C8 H8A 109.0(19)
C7 C8 H8A 111.2(19)
C9 C8 H8B 109.4(15)
C7 C8 H8B 110.0(14)
H8A C8 H8B 105(2)
C10 C9 C8 113.5(2)
C10 C9 C4 109.5(2)
C8 C9 C4 109.0(2)
C10 C9 H9 111.1(15)
C8 C9 H9 105.0(15)
C4 C9 H9 108.6(15)
C2 C10 C11 118.3(3)
C2 C10 C9 120.4(3)
C11 C10 C9 120.5(2)
O2 C11 N1 120.0(3)
O2 C11 C10 123.9(3)
N1 C11 C10 116.0(3)
N1 C12 H12A 109.5
N1 C12 H12B 109.5
H12A C12 H12B 109.5
N1 C12 H12C 109.5
H12A C12 H12C 109.5
H12B C12 H12C 109.5
N2 C13 H13A 109.5
N2 C13 H13B 109.5
H13A C13 H13B 109.5
N2 C13 H13C 109.5
H13A C13 H13C 109.5
H13B C13 H13C 109.5
C15 C14 C19 118.3(3)
C15 C14 C3 122.0(3)
C19 C14 C3 119.7(3)
C16 C15 C14 120.5(3)
C16 C15 H15 119.8
C14 C15 H15 119.8
C17 C16 C15 120.7(3)
C17 C16 H16 119.6
C15 C16 H16 119.6
C18 C17 C16 119.4(3)
C18 C17 H17 120.3
C16 C17 H17 120.3
C17 C18 C19 120.6(3)
C17 C18 H18 119.7
C19 C18 H18 119.7
C18 C19 C14 120.5(3)
C18 C19 H19 119.8
C14 C19 H19 119.8
C25 C20 C21 117.4(3)
C25 C20 C7 119.8(3)
C21 C20 C7 122.7(3)
C20 C21 C22 120.7(4)
C20 C21 H21 119.7
C22 C21 H21 119.7
C23 C22 C21 120.2(4)
C23 C22 H22 119.9
C21 C22 H22 119.9
C24 C23 C22 119.7(4)
C24 C23 H23 120.1
C22 C23 H23 120.1
C23 C24 C25 120.2(4)
C23 C24 H24 119.9
C25 C24 H24 119.9
C20 C25 C24 121.9(4)
C20 C25 H25 119.1
C24 C25 H25 119.1

loop_
_geom_bond_atom_site_label_1
_geom_bond_atom_site_label_2
_geom_bond_distance
O1 C2 1.347(3)
O1 C3 1.464(3)
O2 C11 1.241(4)
O3 N3 1.208(4)
O4 N3 1.201(4)
N1 C11 1.384(4)
N1 C1 1.430(4)
N1 C12 1.437(4)
N2 C2 1.362(4)
N2 C13 1.432(4)
N2 C1 1.446(4)
N3 C6 1.510(4)
C1 H1A 0.9700
C1 H1B 0.9700
C2 C10 1.356(4)
C3 C14 1.504(4)
C3 C4 1.526(4)
C3 H3 1.01(3)
C4 C5 1.526(4)
C4 C9 1.532(4)
C4 H4 0.89(3)
C5 C6 1.518(4)
C5 H5A 1.03(4)
C5 H5B 0.90(3)
C6 C7 1.523(4)
C6 H6 0.96(3)
C7 C20 1.515(4)
C7 C8 1.538(4)
C7 H7 0.94(3)
C8 C9 1.528(4)
C8 H8A 0.85(3)
C8 H8B 1.06(3)
C9 C10 1.502(4)
C9 H9 0.99(3)
C10 C11 1.447(4)
C12 H12A 0.9600
C12 H12B 0.9600
C12 H12C 0.9600
C13 H13A 0.9600
C13 H13B 0.9600
C13 H13C 0.9600
C14 C15 1.381(4)
C14 C19 1.388(4)
C15 C16 1.378(4)
C15 H15 0.9300
C16 C17 1.369(5)
C16 H16 0.9300
C17 C18 1.365(5)
C17 H17 0.9300
C18 C19 1.379(5)
C18 H18 0.9300
C19 H19 0.9300
C20 C25 1.374(4)
C20 C21 1.379(5)
C21 C22 1.397(5)
C21 H21 0.9300
C22 C23 1.359(6)
C22 H22 0.9300
C23 C24 1.358(6)
C23 H23 0.9300
C24 C25 1.375(5)
C24 H24 0.9300
C25 H25 0.9300
